data_7014553
loop_
_publ_author_name
'Li, Bo'
'Zang, Shuang-Quan'
'Ji, Can'
'Du, Chen-Xia'
'Hou, Hong-Wei'
'Mak, Thomas C. W.'

_publ_section_title
;
 Syntheses, structures and properties of two unusual silver-organic
 coordination networks: 1D\\rightarrow 1D tubular intertwinement and
 existence of an infinite winding water chain.
;
_journal_issue 4
_journal_name_full 'Dalton transactions (Cambridge, England : 2003)'
_journal_page_first 788
_journal_page_last 792
_journal_paper_doi 10.1039/c0dt00949k
_journal_volume 40
_journal_year 2011
_chemical_formula_moiety 'C29 H20 Ag2 N4 O6, 2(H2 O)'
_chemical_formula_sum 'C29 H24 Ag2 N4 O8'
_chemical_formula_weight 772.26
_chemical_name_systematic
;
?
;
_space_group_IT_number 15
_symmetry_cell_setting monoclinic
_symmetry_space_group_name_Hall '-C 2yc'
_symmetry_space_group_name_H-M 'C 1 2/c 1'
_atom_sites_solution_hydrogens geom
_atom_sites_solution_primary direct
_atom_sites_solution_secondary difmap
_audit_creation_method SHELXL-97
_cell_angle_alpha 90.00
_cell_angle_beta 101.33(3)
_cell_angle_gamma 90.00
_cell_formula_units_Z 8
_cell_length_a 18.772(4)
_cell_length_b 17.624(4)
_cell_length_c 16.807(3)
_cell_measurement_temperature 293(2)
_cell_volume 5452(2)
_computing_cell_refinement 'Bruker XSCANS'
_computing_data_collection 'Bruker XSCANS'
_computing_data_reduction 'Bruker SHELXTL'
_computing_molecular_graphics 'Bruker SHELXTL'
_computing_publication_material 'Bruker SHELXTL'
_computing_structure_refinement 'SHELXL-97 (Sheldrick, 1997)'
_computing_structure_solution 'SHELXS-97 (Sheldrick, 1990)'
_diffrn_ambient_temperature 293(2)
_diffrn_measured_fraction_theta_full 0.998
_diffrn_measured_fraction_theta_max 0.998
_diffrn_measurement_device_type 'Bruker P4'
_diffrn_measurement_method '\w scans'
_diffrn_radiation_monochromator graphite
_diffrn_radiation_source 'fine-focus sealed tube'
_diffrn_radiation_type MoK\a
_diffrn_radiation_wavelength 0.71073
_diffrn_reflns_av_R_equivalents 0.0343
_diffrn_reflns_av_sigmaI/netI 0.0239
_diffrn_reflns_limit_h_max 22
_diffrn_reflns_limit_h_min -20
_diffrn_reflns_limit_k_max 20
_diffrn_reflns_limit_k_min -20
_diffrn_reflns_limit_l_max 19
_diffrn_reflns_limit_l_min -19
_diffrn_reflns_number 26776
_diffrn_reflns_theta_full 25.00
_diffrn_reflns_theta_max 25.00
_diffrn_reflns_theta_min 2.21
_exptl_absorpt_coefficient_mu 1.498
_exptl_absorpt_correction_type none
_exptl_crystal_colour colorless
_exptl_crystal_density_diffrn 1.882
_exptl_crystal_density_method 'not measured'
_exptl_crystal_description block
_exptl_crystal_F_000 3072
_exptl_crystal_size_max 0.20
_exptl_crystal_size_mid 0.18
_exptl_crystal_size_min 0.17
_refine_diff_density_max 0.337
_refine_diff_density_min -0.442
_refine_diff_density_rms 0.064
_refine_ls_extinction_method none
_refine_ls_goodness_of_fit_ref 1.088
_refine_ls_hydrogen_treatment mixed
_refine_ls_matrix_type full
_refine_ls_number_parameters 405
_refine_ls_number_reflns 4789
_refine_ls_number_restraints 0
_refine_ls_restrained_S_all 1.088
_refine_ls_R_factor_all 0.0498
_refine_ls_R_factor_gt 0.0439
_refine_ls_shift/su_max 0.001
_refine_ls_shift/su_mean 0.000
_refine_ls_structure_factor_coef Fsqd
_refine_ls_weighting_details 'calc w=1/[\s^2^(Fo^2^)+(0.0317P)^2^+18.6076P] where P=(Fo^2^+2Fc^2^)/3'
_refine_ls_weighting_scheme calc
_refine_ls_wR_factor_gt 0.0854
_refine_ls_wR_factor_ref 0.0888
_reflns_number_gt 4383
_reflns_number_total 4789
_reflns_threshold_expression >2sigma(I)
_cod_data_source_file C0DT00949K.TXT
_cod_data_source_block 1
_cod_depositor_comments
;
The following automatic conversions were performed:
'_symmetry_cell_setting' value 'Monoclinic' changed to 'monoclinic'
according to '/home/saulius/struct/CIF-dictionaries/cif_core.dic'
dictionary named 'cif_core.dic' version 2.4.1 from 2010-06-29.

Automatic conversion script
Id: cif_fix_enum 1555 2011-01-17 13:19:09Z saulius 
;
_cod_original_cell_volume 5452.0(19)
_cod_original_sg_symbol_H-M C2/c
_cod_database_code 7014553

loop_
_symmetry_equiv_pos_as_xyz
'x, y, z'
'-x, y, -z+1/2'
'x+1/2, y+1/2, z'
'-x+1/2, y+1/2, -z+1/2'
'-x, -y, -z'
'x, -y, z-1/2'
'-x+1/2, -y+1/2, -z'
'x+1/2, -y+1/2, z-1/2'

loop_
_atom_site_label
_atom_site_type_symbol
_atom_site_fract_x
_atom_site_fract_y
_atom_site_fract_z
_atom_site_U_iso_or_equiv
_atom_site_adp_type
_atom_site_occupancy
_atom_site_symmetry_multiplicity
_atom_site_calc_flag
_atom_site_refinement_flags
_atom_site_disorder_assembly
_atom_site_disorder_group
Ag1 Ag 0.378661(18) 0.20874(2) 0.25655(2) 0.04811(13) Uani 1 1 d . . .
Ag2 Ag 0.161745(17) 0.20777(2) 0.52864(2) 0.04760(13) Uani 1 1 d . . .
N1 N 0.47246(18) 0.2251(2) 0.3507(2) 0.0426(9) Uani 1 1 d . . .
N3 N 0.25672(17) 0.22621(18) 0.62254(19) 0.0347(8) Uani 1 1 d . . .
O1 O 0.37964(16) 0.06356(17) 0.25260(18) 0.0484(8) Uani 1 1 d . . .
O5 O 0.20060(15) 0.07232(17) 0.51940(18) 0.0485(8) Uani 1 1 d . . .
O2 O 0.41341(15) -0.01839(17) 0.35429(19) 0.0487(8) Uani 1 1 d . . .
O3 O 0.35324(15) 0.10334(15) 0.46381(16) 0.0405(7) Uani 1 1 d . . .
O4 O 0.33877(15) -0.01014(15) 0.51915(17) 0.0394(7) Uani 1 1 d . . .
H4 H 0.3681 0.0068 0.5577 0.059 Uiso 1 1 calc R . .
O6 O 0.11289(15) -0.01363(17) 0.48567(19) 0.0473(8) Uani 1 1 d . . .
C1 C 0.5010(2) 0.2935(2) 0.3714(3) 0.0482(12) Uani 1 1 d . . .
H1 H 0.4783 0.3358 0.3445 0.058 Uiso 1 1 calc R . .
C2 C 0.5624(2) 0.3046(2) 0.4308(3) 0.0425(11) Uani 1 1 d . . .
H2 H 0.5802 0.3534 0.4427 0.051 Uiso 1 1 calc R . .
C3 C 0.5973(2) 0.2435(2) 0.4724(2) 0.0312(8) Uani 1 1 d . . .
C4 C 0.5675(2) 0.1727(2) 0.4504(3) 0.0467(12) Uani 1 1 d . . .
H4A H 0.5891 0.1295 0.4764 0.056 Uiso 1 1 calc R . .
C5 C 0.5068(2) 0.1658(2) 0.3908(3) 0.0481(12) Uani 1 1 d . . .
H5 H 0.4884 0.1174 0.3776 0.058 Uiso 1 1 calc R . .
C6 C 0.66293(19) 0.2532(2) 0.5377(2) 0.0293(8) Uani 1 1 d . . .
C7 C 0.6933(2) 0.3246(2) 0.5578(2) 0.0374(9) Uani 1 1 d . . .
H7 H 0.6724 0.3674 0.5305 0.045 Uiso 1 1 calc R . .
C8 C 0.7537(2) 0.3318(2) 0.6176(2) 0.0398(10) Uani 1 1 d . . .
H8 H 0.7729 0.3801 0.6296 0.048 Uiso 1 1 calc R . .
C9 C 0.7577(2) 0.2039(2) 0.6412(3) 0.0404(10) Uani 1 1 d . . .
H9 H 0.7795 0.1620 0.6699 0.049 Uiso 1 1 calc R . .
C10 C 0.6971(2) 0.1923(2) 0.5816(3) 0.0390(10) Uani 1 1 d . . .
H10 H 0.6790 0.1435 0.5708 0.047 Uiso 1 1 calc R . .
C11 C 0.3675(2) 0.0193(2) 0.3077(2) 0.0369(9) Uani 1 1 d . . .
C12 C 0.2886(2) 0.0101(2) 0.3156(2) 0.0333(9) Uani 1 1 d . . .
C13 C 0.26751(19) 0.0168(2) 0.3902(2) 0.0298(8) Uani 1 1 d . . .
C14 C 0.1945(2) 0.0059(2) 0.3967(2) 0.0319(9) Uani 1 1 d . . .
C15 C 0.1446(2) -0.0154(2) 0.3267(3) 0.0395(10) Uani 1 1 d . . .
H15 H 0.0965 -0.0248 0.3300 0.047 Uiso 1 1 calc R . .
C16 C 0.1657(2) -0.0226(2) 0.2531(3) 0.0466(11) Uani 1 1 d . . .
H16 H 0.1319 -0.0369 0.2074 0.056 Uiso 1 1 calc R . .
C17 C 0.2370(2) -0.0087(2) 0.2467(3) 0.0401(10) Uani 1 1 d . . .
H17 H 0.2506 -0.0119 0.1964 0.048 Uiso 1 1 calc R . .
C18 C 0.32394(19) 0.0421(2) 0.4621(2) 0.0302(8) Uani 1 1 d . . .
C19 C 0.1678(2) 0.0226(2) 0.4740(2) 0.0349(9) Uani 1 1 d . . .
C20 C 0.3016(2) 0.1692(2) 0.6505(2) 0.0365(9) Uani 1 1 d . . .
H20 H 0.2926 0.1216 0.6269 0.044 Uiso 1 1 calc R . .
C21 C 0.3604(2) 0.1783(2) 0.7128(2) 0.0347(9) Uani 1 1 d . . .
H21 H 0.3895 0.1367 0.7313 0.042 Uiso 1 1 calc R . .
C22 C 0.37701(18) 0.2493(2) 0.7487(2) 0.0279(8) Uani 1 1 d . . .
C23 C 0.3304(2) 0.3084(2) 0.7179(2) 0.0383(10) Uani 1 1 d . . .
H23 H 0.3388 0.3571 0.7389 0.046 Uiso 1 1 calc R . .
C24 C 0.2717(2) 0.2944(2) 0.6559(3) 0.0418(10) Uani 1 1 d . . .
H24 H 0.2410 0.3346 0.6366 0.050 Uiso 1 1 calc R . .
C25 C 0.44045(19) 0.2605(2) 0.8159(2) 0.0271(8) Uani 1 1 d . . .
C26 C 0.4768(2) 0.1991(2) 0.8562(2) 0.0371(9) Uani 1 1 d . . .
H26 H 0.4606 0.1501 0.8425 0.045 Uiso 1 1 calc R . .
C27 C 0.5372(2) 0.2106(2) 0.9167(2) 0.0367(9) Uani 1 1 d . . .
H27 H 0.5611 0.1684 0.9425 0.044 Uiso 1 1 calc R . .
C28 C 0.5264(2) 0.3393(2) 0.9021(3) 0.0410(10) Uani 1 1 d . . .
H28 H 0.5426 0.3878 0.9185 0.049 Uiso 1 1 calc R . .
C29 C 0.4667(2) 0.3325(2) 0.8410(2) 0.0381(10) Uani 1 1 d . . .
H29 H 0.4438 0.3756 0.8162 0.046 Uiso 1 1 calc R . .
N2 N 0.78690(17) 0.27250(19) 0.6600(2) 0.0367(8) Uani 1 1 d . . .
N4 N 0.56276(17) 0.27954(19) 0.9397(2) 0.0366(8) Uani 1 1 d . . .
O1W O 0.44026(18) 0.01964(19) 0.64436(19) 0.0425(7) Uani 1 1 d . . .
O2W O 0.0314(2) 0.0282(3) 0.6022(2) 0.0684(12) Uani 1 1 d . . .
H2WA H 0.058(3) 0.021(3) 0.571(4) 0.08(2) Uiso 1 1 d . . .
H2WB H -0.009(3) 0.025(3) 0.575(3) 0.057(16) Uiso 1 1 d . . .
H1WB H 0.432(3) -0.009(3) 0.679(3) 0.061(18) Uiso 1 1 d . . .
H1WA H 0.487(4) 0.017(3) 0.647(4) 0.09(2) Uiso 1 1 d . . .

loop_
_atom_site_aniso_label
_atom_site_aniso_U_11
_atom_site_aniso_U_22
_atom_site_aniso_U_33
_atom_site_aniso_U_23
_atom_site_aniso_U_13
_atom_site_aniso_U_12
Ag1 0.0340(2) 0.0587(2) 0.0419(2) -0.00224(16) -0.01648(14) 0.00014(15)
Ag2 0.0336(2) 0.0599(2) 0.0390(2) 0.00022(16) -0.01793(14) 0.00260(15)
N1 0.0339(19) 0.046(2) 0.040(2) -0.0043(17) -0.0125(15) 0.0013(16)
N3 0.0313(18) 0.0363(19) 0.0305(18) -0.0003(14) -0.0083(14) 0.0001(15)
O1 0.057(2) 0.0423(18) 0.0473(18) 0.0024(15) 0.0139(15) -0.0015(14)
O5 0.0391(17) 0.0500(18) 0.0521(18) -0.0192(15) -0.0014(14) -0.0044(14)
O2 0.0326(16) 0.0515(19) 0.059(2) 0.0087(16) 0.0026(14) 0.0112(14)
O3 0.0411(16) 0.0311(15) 0.0401(16) 0.0006(12) -0.0143(13) -0.0120(13)
O4 0.0373(16) 0.0359(15) 0.0371(16) 0.0063(13) -0.0117(12) -0.0013(12)
O6 0.0329(16) 0.0488(18) 0.059(2) -0.0014(15) 0.0068(14) -0.0053(14)
C1 0.044(3) 0.038(2) 0.050(3) 0.007(2) -0.021(2) 0.001(2)
C2 0.038(2) 0.033(2) 0.048(3) 0.0005(19) -0.0120(19) -0.0057(18)
C3 0.026(2) 0.034(2) 0.030(2) -0.0043(17) -0.0014(16) 0.0014(16)
C4 0.041(2) 0.030(2) 0.058(3) -0.006(2) -0.019(2) 0.0080(19)
C5 0.040(2) 0.035(2) 0.058(3) -0.013(2) -0.017(2) 0.0032(19)
C6 0.0249(19) 0.031(2) 0.029(2) -0.0020(16) -0.0019(15) 0.0012(16)
C7 0.036(2) 0.028(2) 0.041(2) 0.0025(18) -0.0121(18) 0.0034(17)
C8 0.038(2) 0.034(2) 0.041(2) -0.0009(19) -0.0072(18) -0.0047(18)
C9 0.037(2) 0.036(2) 0.041(2) 0.0018(19) -0.0104(19) 0.0075(18)
C10 0.031(2) 0.033(2) 0.046(2) -0.0020(18) -0.0093(18) 0.0010(17)
C11 0.039(2) 0.032(2) 0.038(2) -0.0091(19) 0.0037(18) 0.0065(18)
C12 0.031(2) 0.0251(19) 0.039(2) -0.0004(17) -0.0053(17) 0.0060(16)
C13 0.027(2) 0.0227(18) 0.034(2) 0.0001(16) -0.0070(16) 0.0029(15)
C14 0.029(2) 0.0232(19) 0.039(2) -0.0006(16) -0.0063(16) -0.0002(15)
C15 0.028(2) 0.036(2) 0.047(3) -0.0026(19) -0.0125(18) -0.0017(17)
C16 0.049(3) 0.041(3) 0.038(2) -0.003(2) -0.019(2) 0.001(2)
C17 0.047(3) 0.034(2) 0.034(2) -0.0023(18) -0.0046(19) 0.0016(19)
C18 0.0250(19) 0.032(2) 0.030(2) -0.0022(17) -0.0045(15) 0.0070(17)
C19 0.027(2) 0.029(2) 0.043(2) 0.0043(18) -0.0063(17) 0.0083(17)
C20 0.035(2) 0.029(2) 0.039(2) -0.0015(18) -0.0081(18) -0.0003(17)
C21 0.034(2) 0.027(2) 0.036(2) -0.0014(17) -0.0091(17) 0.0051(17)
C22 0.0224(19) 0.031(2) 0.0265(19) 0.0046(16) -0.0039(15) 0.0009(15)
C23 0.036(2) 0.032(2) 0.039(2) -0.0008(18) -0.0119(18) 0.0007(17)
C24 0.037(2) 0.032(2) 0.048(3) 0.0066(19) -0.0113(19) 0.0069(18)
C25 0.0213(18) 0.0305(19) 0.0256(19) -0.0007(16) -0.0048(15) 0.0030(15)
C26 0.033(2) 0.034(2) 0.038(2) -0.0022(18) -0.0083(17) 0.0020(17)
C27 0.030(2) 0.040(2) 0.034(2) 0.0053(18) -0.0063(17) 0.0036(18)
C28 0.037(2) 0.033(2) 0.045(2) -0.0044(19) -0.0107(19) -0.0052(18)
C29 0.037(2) 0.031(2) 0.041(2) 0.0010(18) -0.0090(18) 0.0000(18)
N2 0.0306(18) 0.040(2) 0.0339(18) -0.0020(15) -0.0076(14) 0.0003(15)
N4 0.0262(17) 0.043(2) 0.0343(18) -0.0027(15) -0.0087(14) -0.0012(15)
O1W 0.0346(18) 0.051(2) 0.0383(17) 0.0073(15) -0.0027(14) 0.0017(15)
O2W 0.044(2) 0.098(3) 0.055(2) -0.019(2) -0.009(2) 0.013(2)

loop_
_atom_type_symbol
_atom_type_description
_atom_type_scat_dispersion_real
_atom_type_scat_dispersion_imag
_atom_type_scat_source
C C 0.0033 0.0016 'International Tables Vol C Tables 4.2.6.8 and 6.1.1.4'
H H 0.0000 0.0000 'International Tables Vol C Tables 4.2.6.8 and 6.1.1.4'
N N 0.0061 0.0033 'International Tables Vol C Tables 4.2.6.8 and 6.1.1.4'
O O 0.0106 0.0060 'International Tables Vol C Tables 4.2.6.8 and 6.1.1.4'
Ag Ag -0.8971 1.1015 'International Tables Vol C Tables 4.2.6.8 and 6.1.1.4'

loop_
_geom_angle_atom_site_label_1
_geom_angle_atom_site_label_2
_geom_angle_atom_site_label_3
_geom_angle
_geom_angle_site_symmetry_1
_geom_angle_site_symmetry_3
_geom_angle_publ_flag
N1 Ag1 N2 163.34(13) . 8_455 ?
N1 Ag1 O1 98.31(12) . . ?
N2 Ag1 O1 98.22(11) 8_455 . ?
N4 Ag2 N3 165.04(13) 8_455 . ?
N4 Ag2 O5 106.09(11) 8_455 . ?
N3 Ag2 O5 88.86(11) . . ?
C1 N1 C5 116.4(3) . . ?
C1 N1 Ag1 122.8(3) . . ?
C5 N1 Ag1 120.8(3) . . ?
C24 N3 C20 117.6(3) . . ?
C24 N3 Ag2 121.2(3) . . ?
C20 N3 Ag2 121.1(3) . . ?
C11 O1 Ag1 126.4(3) . . ?
C19 O5 Ag2 126.4(2) . . ?
C18 O4 H4 109.5 . . ?
N1 C1 C2 123.4(4) . . ?
N1 C1 H1 118.3 . . ?
C2 C1 H1 118.3 . . ?
C3 C2 C1 120.2(4) . . ?
C3 C2 H2 119.9 . . ?
C1 C2 H2 119.9 . . ?
C2 C3 C4 116.1(3) . . ?
C2 C3 C6 121.8(3) . . ?
C4 C3 C6 122.0(4) . . ?
C5 C4 C3 120.7(4) . . ?
C5 C4 H4A 119.7 . . ?
C3 C4 H4A 119.7 . . ?
N1 C5 C4 123.3(4) . . ?
N1 C5 H5 118.3 . . ?
C4 C5 H5 118.3 . . ?
C10 C6 C7 116.3(3) . . ?
C10 C6 C3 122.3(3) . . ?
C7 C6 C3 121.4(3) . . ?
C8 C7 C6 120.3(4) . . ?
C8 C7 H7 119.9 . . ?
C6 C7 H7 119.9 . . ?
N2 C8 C7 123.2(4) . . ?
N2 C8 H8 118.4 . . ?
C7 C8 H8 118.4 . . ?
N2 C9 C10 123.1(4) . . ?
N2 C9 H9 118.4 . . ?
C10 C9 H9 118.4 . . ?
C9 C10 C6 120.3(4) . . ?
C9 C10 H10 119.9 . . ?
C6 C10 H10 119.9 . . ?
O2 C11 O1 126.1(4) . . ?
O2 C11 C12 117.2(4) . . ?
O1 C11 C12 116.6(3) . . ?
C13 C12 C17 119.7(4) . . ?
C13 C12 C11 121.5(3) . . ?
C17 C12 C11 118.7(4) . . ?
C12 C13 C14 120.7(3) . . ?
C12 C13 C18 117.9(3) . . ?
C14 C13 C18 121.3(3) . . ?
C15 C14 C13 118.1(4) . . ?
C15 C14 C19 119.5(4) . . ?
C13 C14 C19 122.1(3) . . ?
C16 C15 C14 121.0(4) . . ?
C16 C15 H15 119.5 . . ?
C14 C15 H15 119.5 . . ?
C15 C16 C17 120.5(4) . . ?
C15 C16 H16 119.8 . . ?
C17 C16 H16 119.8 . . ?
C16 C17 C12 119.9(4) . . ?
C16 C17 H17 120.0 . . ?
C12 C17 H17 120.0 . . ?
O3 C18 O4 125.2(3) . . ?
O3 C18 C13 121.8(3) . . ?
O4 C18 C13 113.0(3) . . ?
O5 C19 O6 125.7(4) . . ?
O5 C19 C14 117.2(4) . . ?
O6 C19 C14 117.0(3) . . ?
N3 C20 C21 122.5(4) . . ?
N3 C20 H20 118.7 . . ?
C21 C20 H20 118.7 . . ?
C20 C21 C22 120.7(3) . . ?
C20 C21 H21 119.7 . . ?
C22 C21 H21 119.7 . . ?
C23 C22 C21 116.0(3) . . ?
C23 C22 C25 122.4(3) . . ?
C21 C22 C25 121.6(3) . . ?
C24 C23 C22 119.8(4) . . ?
C24 C23 H23 120.1 . . ?
C22 C23 H23 120.1 . . ?
N3 C24 C23 123.3(4) . . ?
N3 C24 H24 118.3 . . ?
C23 C24 H24 118.3 . . ?
C26 C25 C29 116.9(3) . . ?
C26 C25 C22 120.9(3) . . ?
C29 C25 C22 122.2(3) . . ?
C27 C26 C25 120.1(4) . . ?
C27 C26 H26 119.9 . . ?
C25 C26 H26 119.9 . . ?
N4 C27 C26 122.8(4) . . ?
N4 C27 H27 118.6 . . ?
C26 C27 H27 118.6 . . ?
N4 C28 C29 123.3(4) . . ?
N4 C28 H28 118.3 . . ?
C29 C28 H28 118.3 . . ?
C28 C29 C25 119.6(4) . . ?
C28 C29 H29 120.2 . . ?
C25 C29 H29 120.2 . . ?
C9 N2 C8 116.8(3) . . ?
C9 N2 Ag1 123.2(3) . 8_556 ?
C8 N2 Ag1 119.9(3) . 8_556 ?
C27 N4 C28 117.2(3) . . ?
C27 N4 Ag2 120.5(3) . 8_556 ?
C28 N4 Ag2 122.2(3) . 8_556 ?
H1WB O1W H1WA 106(5) . . ?
H2WA O2W H2WB 105(5) . . ?

loop_
_geom_bond_atom_site_label_1
_geom_bond_atom_site_label_2
_geom_bond_distance
_geom_bond_site_symmetry_2
_geom_bond_publ_flag
Ag1 N1 2.143(3) . ?
Ag1 N2 2.147(3) 8_455 ?
Ag1 O1 2.560(3) . ?
Ag2 N4 2.155(3) 8_455 ?
Ag2 N3 2.161(3) . ?
Ag2 O5 2.510(3) . ?
N1 C1 1.337(5) . ?
N1 C5 1.339(5) . ?
N3 C24 1.332(5) . ?
N3 C20 1.335(5) . ?
O1 C11 1.266(5) . ?
O5 C19 1.243(5) . ?
O2 C11 1.238(5) . ?
O3 C18 1.209(4) . ?
O4 C18 1.319(4) . ?
O4 H4 0.8200 . ?
O6 C19 1.260(5) . ?
C1 C2 1.383(6) . ?
C1 H1 0.9300 . ?
C2 C3 1.377(6) . ?
C2 H2 0.9300 . ?
C3 C4 1.388(6) . ?
C3 C6 1.490(5) . ?
C4 C5 1.367(6) . ?
C4 H4A 0.9300 . ?
C5 H5 0.9300 . ?
C6 C10 1.386(5) . ?
C6 C7 1.395(5) . ?
C7 C8 1.365(5) . ?
C7 H7 0.9300 . ?
C8 N2 1.347(5) . ?
C8 H8 0.9300 . ?
C9 N2 1.340(5) . ?
C9 C10 1.375(6) . ?
C9 H9 0.9300 . ?
C10 H10 0.9300 . ?
C11 C12 1.521(6) . ?
C12 C13 1.392(5) . ?
C12 C17 1.396(5) . ?
C13 C14 1.409(5) . ?
C13 C18 1.509(5) . ?
C14 C15 1.404(5) . ?
C14 C19 1.511(6) . ?
C15 C16 1.376(6) . ?
C15 H15 0.9300 . ?
C16 C17 1.387(6) . ?
C16 H16 0.9300 . ?
C17 H17 0.9300 . ?
C20 C21 1.375(5) . ?
C20 H20 0.9300 . ?
C21 C22 1.398(5) . ?
C21 H21 0.9300 . ?
C22 C23 1.393(5) . ?
C22 C25 1.485(5) . ?
C23 C24 1.382(5) . ?
C23 H23 0.9300 . ?
C24 H24 0.9300 . ?
C25 C26 1.383(5) . ?
C25 C29 1.396(5) . ?
C26 C27 1.380(5) . ?
C26 H26 0.9300 . ?
C27 N4 1.336(5) . ?
C27 H27 0.9300 . ?
C28 N4 1.343(5) . ?
C28 C29 1.370(5) . ?
C28 H28 0.9300 . ?
C29 H29 0.9300 . ?
N2 Ag1 2.147(3) 8_556 ?
N4 Ag2 2.155(3) 8_556 ?
O1W H1WB 0.81(5) . ?
O1W H1WA 0.87(6) . ?
O2W H2WA 0.80(6) . ?
O2W H2WB 0.81(5) . ?

loop_
_geom_hbond_atom_site_label_D
_geom_hbond_atom_site_label_H
_geom_hbond_atom_site_label_A
_geom_hbond_distance_DH
_geom_hbond_distance_HA
_geom_hbond_distance_DA
_geom_hbond_angle_DHA
_geom_hbond_site_symmetry_A
O1W H1WA O2 0.87(6) 1.87(6) 2.743(4) 176(6) 5_656
O1W H1WB O1 0.81(5) 1.97(5) 2.751(5) 161(5) 6_556
O2W H2WB O6 0.81(5) 2.02(6) 2.830(5) 176(5) 5_556
O2W H2WA O6 0.80(6) 2.02(6) 2.809(6) 170(6) .
O4 H4 O1W 0.82 1.80 2.600(4) 165.6 .
